data_7052641
loop_
_publ_author_name
'Monteiro, Jorge H. S. K.'
'Adati, Renata D.'
'Davolos, Marian R.'
'Vicenti, Juliano R. M.'
'Burrow, Robert A.'

_publ_section_title
;
 Correlation between structural data and spectroscopic studies of a new
 \b-diketonate complex with trivalent europium and gadolinium
;
_journal_issue 6
_journal_name_full 'New Journal of Chemistry'
_journal_page_first 1234
_journal_paper_doi 10.1039/c0nj00831a
_journal_volume 35
_journal_year 2011
_chemical_formula_moiety 'C78 H78 Eu O10 P'
_chemical_formula_sum 'C78 H78 Eu O10 P'
_chemical_formula_weight 1358.33
_space_group_crystal_system triclinic
_space_group_IT_number 2
_space_group_name_Hall '-P 1'
_space_group_name_H-M_alt 'P -1'
_symmetry_cell_setting triclinic
_symmetry_space_group_name_Hall '-P 1'
_symmetry_space_group_name_H-M 'P -1'
_atom_sites_solution_hydrogens geom
_atom_sites_solution_primary direct
_atom_sites_solution_secondary difmap
_audit_creation_method 'APEX2 v2010.1-2'
_cell_angle_alpha 96.589(2)
_cell_angle_beta 103.689(2)
_cell_angle_gamma 103.835(2)
_cell_formula_units_Z 2
_cell_length_a 12.7980(7)
_cell_length_b 13.1163(7)
_cell_length_c 21.6536(12)
_cell_measurement_reflns_used 9770
_cell_measurement_temperature 296.(2)
_cell_measurement_theta_max 30.4069
_cell_measurement_theta_min 2.6606
_cell_volume 3372.1(3)
_computing_cell_refinement 'SAINT V7.68A (Bruker AXS, 2009)'
_computing_data_collection 'Bruker Instrument Service v2009, 11, 0, 0'
_computing_data_reduction 'SAINT V7.68A (Bruker AXS, 2009)'
_computing_structure_refinement 'SHELXL-97 (Sheldrick, 2008)'
_computing_structure_solution 'SHELXS-97 (Sheldrick, 2008)'
_diffrn_ambient_temperature 296.(2)
_diffrn_detector_area_resol_mean 8.3333
_diffrn_measured_fraction_theta_full 0.993
_diffrn_measured_fraction_theta_max 0.993
_diffrn_radiation_monochromator graphite
_diffrn_radiation_type MoK\a
_diffrn_radiation_wavelength 0.71073
_diffrn_reflns_av_R_equivalents 0.0331
_diffrn_reflns_av_sigmaI/netI 0.0461
_diffrn_reflns_limit_h_max 18
_diffrn_reflns_limit_h_min -18
_diffrn_reflns_limit_k_max 18
_diffrn_reflns_limit_k_min -18
_diffrn_reflns_limit_l_max 30
_diffrn_reflns_limit_l_min -30
_diffrn_reflns_number 67448
_diffrn_reflns_theta_full 30.55
_diffrn_reflns_theta_max 30.55
_diffrn_reflns_theta_min 2.66
_exptl_absorpt_coefficient_mu 1.013
_exptl_absorpt_correction_T_max 0.85
_exptl_absorpt_correction_T_min 0.71
_exptl_absorpt_correction_type numerical
_exptl_absorpt_process_details 'SADABS V2008/1 (Bruker AXS)'
_exptl_crystal_colour 'pale yellow'
_exptl_crystal_density_diffrn 1.338
_exptl_crystal_density_method 'not measured'
_exptl_crystal_description block
_exptl_crystal_F_000 1408
_exptl_crystal_size_max 0.44
_exptl_crystal_size_mid 0.40
_exptl_crystal_size_min 0.17
_refine_diff_density_max 0.973
_refine_diff_density_min -0.872
_refine_ls_extinction_method none
_refine_ls_goodness_of_fit_ref 1.061
_refine_ls_hydrogen_treatment constr
_refine_ls_matrix_type full
_refine_ls_number_parameters 838
_refine_ls_number_reflns 20518
_refine_ls_number_restraints 60
_refine_ls_restrained_S_all 1.071
_refine_ls_R_factor_all 0.0460
_refine_ls_R_factor_gt 0.0352
_refine_ls_shift/su_max 0.006
_refine_ls_shift/su_mean 0.000
_refine_ls_structure_factor_coef Fsqd
_refine_ls_weighting_details 'calc w=1/[\s^2^(Fo^2^)+(0.0408P)^2^+0.9651P] where P=(Fo^2^+2Fc^2^)/3'
_refine_ls_weighting_scheme calc
_refine_ls_wR_factor_gt 0.0787
_refine_ls_wR_factor_ref 0.0831
_reflns_number_gt 17569
_reflns_number_total 20518
_reflns_threshold_expression >2sigma(I)
_cod_data_source_file c0nj00831a.txt
_cod_data_source_block RB_UNESP_MD_Eutppo
_cod_database_code 7052641

loop_
_space_group_symop_operation_xyz
'x, y, z'
'-x, -y, -z'

loop_
_atom_site_label
_atom_site_type_symbol
_atom_site_fract_x
_atom_site_fract_y
_atom_site_fract_z
_atom_site_U_iso_or_equiv
_atom_site_adp_type
_atom_site_occupancy
_atom_site_symmetry_multiplicity
_atom_site_calc_flag
_atom_site_refinement_flags
_atom_site_disorder_assembly
_atom_site_disorder_group
Eu1 Eu 0.962078(7) 0.894227(7) 0.724714(5) 0.01727(3) Uani 1 1 d . C .
O1 O 0.90565(11) 0.75650(10) 0.78381(7) 0.0198(3) Uani 1 1 d . . .
O2 O 1.57765(12) 0.72160(13) 0.82736(9) 0.0321(4) Uani 1 1 d . . .
O3 O 1.11776(11) 0.83583(12) 0.77007(8) 0.0280(3) Uani 1 1 d . . .
O4 O 1.06715(12) 0.90081(11) 0.65087(7) 0.0254(3) Uani 1 1 d . . .
O5 O 1.38207(13) 0.81356(13) 0.48368(8) 0.0322(4) Uani 1 1 d . . .
O6 O 0.97000(14) 1.05158(12) 0.68532(8) 0.0305(4) Uani 1 1 d . . .
O7 O 0.82978(12) 0.79357(12) 0.63283(7) 0.0252(3) Uani 1 1 d . . .
O8 O 0.43311(17) 1.1849(2) 0.74637(12) 0.0683(7) Uani 1 1 d . . .
O9 O 0.79074(11) 0.93188(12) 0.72707(7) 0.0233(3) Uani 1 1 d . . .
O10 O 1.03667(13) 1.01969(12) 0.82035(8) 0.0309(4) Uani 1 1 d . . .
C1 C 0.95520(15) 0.70378(14) 0.82079(9) 0.0174(4) Uani 1 1 d . . .
C2 C 1.06782(15) 0.70519(16) 0.83178(10) 0.0211(4) Uani 1 1 d . . .
H2 H 1.0947 0.6622 0.8593 0.025 Uiso 1 1 calc R . .
C3 C 1.14271(15) 0.76782(16) 0.80366(10) 0.0204(4) Uani 1 1 d . . .
C4 C 1.08830(15) 0.95603(15) 0.60845(10) 0.0200(4) Uani 1 1 d . . .
C5 C 1.05049(17) 1.04614(16) 0.59817(10) 0.0227(4) Uani 1 1 d . . .
H5 H 1.0627 1.0779 0.5633 0.027 Uiso 1 1 calc R . .
C6 C 0.99501(16) 1.09061(15) 0.63821(10) 0.0199(4) Uani 1 1 d . . .
C7 C 0.73528(16) 0.79857(16) 0.59963(10) 0.0228(4) Uani 1 1 d . . .
C8 C 0.67181(16) 0.86064(16) 0.62114(10) 0.0233(4) Uani 1 1 d . . .
H8 H 0.6045 0.8598 0.5927 0.028 Uiso 1 1 calc R . .
C9 C 0.70255(16) 0.92434(16) 0.68282(10) 0.0217(4) Uani 1 1 d . . .
C11 C 0.88538(15) 0.63233(15) 0.85413(10) 0.0189(4) Uani 1 1 d . . .
C12 C 0.77359(17) 0.58263(17) 0.82307(11) 0.0268(5) Uani 1 1 d . . .
H12 H 0.7429 0.5938 0.7818 0.032 Uiso 1 1 calc R . .
C13 C 0.70667(17) 0.51615(18) 0.85282(12) 0.0320(5) Uani 1 1 d . . .
H13 H 0.6324 0.4824 0.8305 0.038 Uiso 1 1 calc R . .
C14 C 0.74787(17) 0.49906(17) 0.91469(11) 0.0259(5) Uani 1 1 d . . .
C15 C 0.86102(18) 0.54967(18) 0.94624(11) 0.0285(5) Uani 1 1 d . . .
H15 H 0.8912 0.5399 0.9879 0.034 Uiso 1 1 calc R . .
C16 C 0.92873(17) 0.61421(17) 0.91618(11) 0.0264(5) Uani 1 1 d . . .
H16 H 1.0038 0.6457 0.9376 0.032 Uiso 1 1 calc R . .
C17 C 0.67566(19) 0.42740(19) 0.94898(12) 0.0337(5) Uani 1 1 d . . .
C18 C 0.5531(2) 0.3815(2) 0.90681(15) 0.0516(8) Uani 1 1 d . . .
H18A H 0.5517 0.3399 0.8670 0.077 Uiso 1 1 calc R . .
H18B H 0.5211 0.4391 0.8977 0.077 Uiso 1 1 calc R . .
H18C H 0.5106 0.3370 0.9296 0.077 Uiso 1 1 calc R . .
C19 C 0.6770(3) 0.4911(2) 1.01248(16) 0.0616(10) Uani 1 1 d . . .
H19A H 0.6280 0.4475 1.0325 0.092 Uiso 1 1 calc R . .
H19B H 0.6520 0.5530 1.0044 0.092 Uiso 1 1 calc R . .
H19C H 0.7517 0.5131 1.0407 0.092 Uiso 1 1 calc R . .
C20 C 0.7222(2) 0.3331(2) 0.96254(15) 0.0491(7) Uani 1 1 d . . .
H20A H 0.7191 0.2912 0.9224 0.074 Uiso 1 1 calc R . .
H20B H 0.6784 0.2897 0.9852 0.074 Uiso 1 1 calc R . .
H20C H 0.7984 0.3590 0.9885 0.074 Uiso 1 1 calc R . .
C31 C 1.25786(15) 0.75574(16) 0.81218(10) 0.0221(4) Uani 1 1 d . . .
C32 C 1.29690(16) 0.67944(16) 0.84344(10) 0.0229(4) Uani 1 1 d . . .
H32 H 1.2505 0.6345 0.8621 0.027 Uiso 1 1 calc R . .
C33 C 1.40291(16) 0.66938(17) 0.84719(11) 0.0245(4) Uani 1 1 d . . .
H33 H 1.4268 0.6172 0.8677 0.029 Uiso 1 1 calc R . .
C34 C 1.47448(16) 0.73726(17) 0.82038(11) 0.0245(4) Uani 1 1 d . . .
C35 C 1.43755(18) 0.81377(19) 0.78924(13) 0.0354(6) Uani 1 1 d . . .
H35 H 1.4846 0.8598 0.7715 0.042 Uiso 1 1 calc R . .
C36 C 1.33010(18) 0.82120(19) 0.78474(13) 0.0344(6) Uani 1 1 d . . .
H36 H 1.3053 0.8715 0.7627 0.041 Uiso 1 1 calc R . .
C37 C 1.65269(19) 0.7893(2) 0.79975(15) 0.0420(7) Uani 1 1 d . . .
H37A H 1.6220 0.7772 0.7537 0.063 Uiso 1 1 calc R . .
H37B H 1.7236 0.7735 0.8096 0.063 Uiso 1 1 calc R . .
H37C H 1.6627 0.8627 0.8174 0.063 Uiso 1 1 calc R . .
C41 C 1.16191(16) 0.92083(15) 0.57111(10) 0.0201(4) Uani 1 1 d . . .
C42 C 1.19597(17) 0.82961(16) 0.58365(10) 0.0237(4) Uani 1 1 d . . .
H42 H 1.1692 0.7911 0.6128 0.028 Uiso 1 1 calc R . .
C43 C 1.26822(17) 0.79602(17) 0.55357(11) 0.0246(4) Uani 1 1 d . . .
H43 H 1.2901 0.7354 0.5627 0.030 Uiso 1 1 calc R . .
C44 C 1.30892(16) 0.85268(17) 0.50931(10) 0.0233(4) Uani 1 1 d . . .
C45 C 1.27493(17) 0.94235(17) 0.49538(10) 0.0243(4) Uani 1 1 d . . .
H45 H 1.3005 0.9796 0.4654 0.029 Uiso 1 1 calc R . .
C46 C 1.20252(16) 0.97616(16) 0.52643(10) 0.0226(4) Uani 1 1 d . . .
H46 H 1.1807 1.0367 0.5173 0.027 Uiso 1 1 calc R . .
C47 C 1.4173(2) 0.8607(2) 0.43276(12) 0.0379(6) Uani 1 1 d . . .
H47A H 1.3528 0.8589 0.3988 0.057 Uiso 1 1 calc R . .
H47B H 1.4620 0.8214 0.4160 0.057 Uiso 1 1 calc R . .
H47C H 1.4607 0.9334 0.4494 0.057 Uiso 1 1 calc R . .
C71 C 0.69480(17) 0.73330(16) 0.53297(11) 0.0240(4) Uani 1 1 d . . .
C72 C 0.77284(18) 0.72056(17) 0.49962(11) 0.0279(5) Uani 1 1 d . . .
H72 H 0.8479 0.7570 0.5178 0.033 Uiso 1 1 calc R . .
C73 C 0.74040(19) 0.65501(19) 0.44044(12) 0.0332(5) Uani 1 1 d . . .
H73 H 0.7938 0.6501 0.4185 0.040 Uiso 1 1 calc R . .
C74 C 0.6296(2) 0.5955(2) 0.41229(12) 0.0350(5) Uani 1 1 d . A .
C75 C 0.5514(2) 0.6111(2) 0.44460(13) 0.0390(6) Uani 1 1 d . . .
H75 H 0.4764 0.5745 0.4264 0.047 Uiso 1 1 calc R . .
C76 C 0.58276(18) 0.6800(2) 0.50332(12) 0.0339(5) Uani 1 1 d . . .
H76 H 0.5284 0.6908 0.5232 0.041 Uiso 1 1 calc R . .
C77 C 0.5976(2) 0.5150(2) 0.35041(12) 0.0448(7) Uani 1 1 d D . .
C78 C 0.7038(4) 0.4930(6) 0.3324(3) 0.061(2) Uani 0.531(6) 1 d PDU A 1
H78A H 0.7502 0.4747 0.3688 0.091 Uiso 0.531(6) 1 calc PR A 1
H78B H 0.7454 0.5559 0.3211 0.091 Uiso 0.531(6) 1 calc PR A 1
H78C H 0.6803 0.4350 0.2963 0.091 Uiso 0.531(6) 1 calc PR A 1
C79 C 0.5195(5) 0.5361(5) 0.2974(3) 0.0547(17) Uani 0.531(6) 1 d PDU A 1
H79A H 0.5034 0.4815 0.2603 0.082 Uiso 0.531(6) 1 calc PR A 1
H79B H 0.5512 0.6043 0.2876 0.082 Uiso 0.531(6) 1 calc PR A 1
H79C H 0.4517 0.5367 0.3090 0.082 Uiso 0.531(6) 1 calc PR A 1
C80 C 0.5444(5) 0.4021(4) 0.3673(3) 0.0541(17) Uani 0.531(6) 1 d PDU A 1
H80A H 0.5291 0.3469 0.3306 0.081 Uiso 0.531(6) 1 calc PR A 1
H80B H 0.4759 0.4029 0.3781 0.081 Uiso 0.531(6) 1 calc PR A 1
H80C H 0.5960 0.3887 0.4034 0.081 Uiso 0.531(6) 1 calc PR A 1
C78A C 0.6477(9) 0.4288(7) 0.3578(5) 0.098(4) Uani 0.469(6) 1 d PDU A 2
H78D H 0.6102 0.3711 0.3219 0.147 Uiso 0.469(6) 1 calc PR A 2
H78E H 0.6411 0.4045 0.3973 0.147 Uiso 0.469(6) 1 calc PR A 2
H78F H 0.7253 0.4530 0.3592 0.147 Uiso 0.469(6) 1 calc PR A 2
C79A C 0.6259(8) 0.5786(6) 0.2966(3) 0.086(3) Uani 0.469(6) 1 d PDU A 2
H79D H 0.7041 0.6160 0.3093 0.129 Uiso 0.469(6) 1 calc PR A 2
H79E H 0.5825 0.6289 0.2910 0.129 Uiso 0.469(6) 1 calc PR A 2
H79F H 0.6085 0.5297 0.2567 0.129 Uiso 0.469(6) 1 calc PR A 2
C80A C 0.4677(5) 0.4686(6) 0.3218(3) 0.066(2) Uani 0.469(6) 1 d PDU A 2
H80D H 0.4518 0.4226 0.2809 0.099 Uiso 0.469(6) 1 calc PR A 2
H80E H 0.4342 0.5262 0.3159 0.099 Uiso 0.469(6) 1 calc PR A 2
H80F H 0.4377 0.4286 0.3511 0.099 Uiso 0.469(6) 1 calc PR A 2
C61 C 0.96391(16) 1.19174(15) 0.62876(10) 0.0197(4) Uani 1 1 d . . .
C62 C 0.98800(17) 1.24999(16) 0.58148(11) 0.0252(4) Uani 1 1 d . . .
H62 H 1.0239 1.2251 0.5528 0.030 Uiso 1 1 calc R . .
C63 C 0.95900(19) 1.34419(17) 0.57687(12) 0.0310(5) Uani 1 1 d . . .
H63 H 0.9778 1.3824 0.5456 0.037 Uiso 1 1 calc R . .
C64 C 0.90254(19) 1.38397(16) 0.61749(11) 0.0281(5) Uani 1 1 d . B .
C65 C 0.8761(2) 1.32369(19) 0.66308(12) 0.0366(6) Uani 1 1 d . . .
H65 H 0.8369 1.3467 0.6904 0.044 Uiso 1 1 calc R . .
C66 C 0.9067(2) 1.23013(18) 0.66899(12) 0.0335(5) Uani 1 1 d . . .
H66 H 0.8886 1.1923 0.7005 0.040 Uiso 1 1 calc R . .
C67 C 0.8685(2) 1.48719(17) 0.61017(12) 0.0357(6) Uani 1 1 d D . .
C68 C 0.7780(3) 1.4672(2) 0.54550(15) 0.0407(8) Uani 0.875(4) 1 d PD B 1
H68A H 0.7178 1.4060 0.5436 0.061 Uiso 0.875(4) 1 calc PR B 1
H68B H 0.8099 1.4546 0.5104 0.061 Uiso 0.875(4) 1 calc PR B 1
H68C H 0.7500 1.5286 0.5422 0.061 Uiso 0.875(4) 1 calc PR B 1
C69 C 0.9683(3) 1.5779(2) 0.61317(18) 0.0453(9) Uani 0.875(4) 1 d PD B 1
H69A H 1.0000 1.5611 0.5786 0.068 Uiso 0.875(4) 1 calc PR B 1
H69B H 1.0232 1.5887 0.6539 0.068 Uiso 0.875(4) 1 calc PR B 1
H69C H 0.9452 1.6418 0.6089 0.068 Uiso 0.875(4) 1 calc PR B 1
C70 C 0.8142(3) 1.5203(2) 0.66327(15) 0.0430(8) Uani 0.875(4) 1 d PD B 1
H70A H 0.7950 1.5855 0.6571 0.064 Uiso 0.875(4) 1 calc PR B 1
H70B H 0.8661 1.5307 0.7050 0.064 Uiso 0.875(4) 1 calc PR B 1
H70C H 0.7478 1.4651 0.6605 0.064 Uiso 0.875(4) 1 calc PR B 1
C68A C 0.7516(10) 1.490(2) 0.5889(13) 0.082(10) Uiso 0.125(4) 1 d PD B 2
H68D H 0.7471 1.5461 0.5641 0.124 Uiso 0.125(4) 1 calc PR B 2
H68E H 0.7248 1.5041 0.6260 0.124 Uiso 0.125(4) 1 calc PR B 2
H68F H 0.7064 1.4230 0.5627 0.124 Uiso 0.125(4) 1 calc PR B 2
C69A C 0.9309(19) 1.536(2) 0.5605(10) 0.064(8) Uiso 0.125(4) 1 d PD B 2
H69D H 0.8912 1.4982 0.5174 0.096 Uiso 0.125(4) 1 calc PR B 2
H69E H 1.0057 1.5288 0.5708 0.096 Uiso 0.125(4) 1 calc PR B 2
H69F H 0.9334 1.6100 0.5631 0.096 Uiso 0.125(4) 1 calc PR B 2
C70A C 0.9415(17) 1.5668(17) 0.6718(7) 0.059(7) Uiso 0.125(4) 1 d PD B 2
H70D H 0.9399 1.6380 0.6661 0.089 Uiso 0.125(4) 1 calc PR B 2
H70E H 1.0171 1.5621 0.6801 0.089 Uiso 0.125(4) 1 calc PR B 2
H70F H 0.9129 1.5501 0.7078 0.089 Uiso 0.125(4) 1 calc PR B 2
C91 C 0.62831(17) 0.98981(17) 0.69848(10) 0.0238(4) Uani 1 1 d . . .
C92 C 0.51397(17) 0.96148(18) 0.66828(11) 0.0270(5) Uani 1 1 d . . .
H92 H 0.4821 0.8992 0.6375 0.032 Uiso 1 1 calc R . .
C93 C 0.44623(19) 1.0237(2) 0.68285(12) 0.0336(5) Uani 1 1 d . . .
H93 H 0.3700 1.0030 0.6621 0.040 Uiso 1 1 calc R . .
C94 C 0.4925(2) 1.1168(2) 0.72847(13) 0.0416(6) Uani 1 1 d . . .
C95 C 0.6068(2) 1.1470(2) 0.75897(14) 0.0452(7) Uani 1 1 d . . .
H95 H 0.6386 1.2100 0.7892 0.054 Uiso 1 1 calc R . .
C96 C 0.67320(19) 1.0836(2) 0.74446(12) 0.0337(5) Uani 1 1 d . . .
H96 H 0.7492 1.1040 0.7658 0.040 Uiso 1 1 calc R . .
C97 C 0.3163(3) 1.1566(4) 0.7120(2) 0.0945(17) Uani 1 1 d . . .
H97A H 0.3084 1.1483 0.6664 0.142 Uiso 1 1 calc R . .
H97B H 0.2842 1.2119 0.7248 0.142 Uiso 1 1 calc R . .
H97C H 0.2784 1.0906 0.7220 0.142 Uiso 1 1 calc R . .
P1 P 1.06954(12) 1.10959(7) 0.87672(4) 0.0299(2) Uani 0.884(4) 1 d P C 1
C111 C 0.97221(19) 1.09013(18) 0.92521(9) 0.0346(7) Uani 0.884(4) 1 d PG C 1
C112 C 1.0004(2) 1.12600(17) 0.99153(9) 0.0439(8) Uani 0.884(4) 1 d PG C 1
H112 H 1.0751 1.1544 1.0148 0.053 Uiso 0.884(4) 1 calc PR C 1
C113 C 0.9169(2) 1.11942(18) 1.02313(8) 0.0552(12) Uani 0.884(4) 1 d PG C 1
H113 H 0.9358 1.1434 1.0675 0.066 Uiso 0.884(4) 1 calc PR C 1
C114 C 0.8053(2) 1.0770(2) 0.98841(11) 0.0493(9) Uani 0.884(4) 1 d PG C 1
H114 H 0.7494 1.0726 1.0096 0.059 Uiso 0.884(4) 1 calc PR C 1
C115 C 0.77709(18) 1.0411(2) 0.92210(10) 0.0541(9) Uani 0.884(4) 1 d PG C 1
H115 H 0.7024 1.0127 0.8989 0.065 Uiso 0.884(4) 1 calc PR C 1
C116 C 0.8606(2) 1.0477(2) 0.89050(8) 0.0453(8) Uani 0.884(4) 1 d PG C 1
H116 H 0.8417 1.0237 0.8461 0.054 Uiso 0.884(4) 1 calc PR C 1
C121 C 1.21126(18) 1.1249(2) 0.92125(12) 0.0418(9) Uani 0.884(4) 1 d PG C 1
C122 C 1.2676(2) 1.0570(2) 0.89848(14) 0.0528(11) Uani 0.884(4) 1 d PG C 1
H122 H 1.2319 1.0061 0.8611 0.063 Uiso 0.884(4) 1 calc PR C 1
C123 C 1.3774(2) 1.0651(3) 0.93160(19) 0.0771(16) Uani 0.884(4) 1 d PG C 1
H123 H 1.4151 1.0197 0.9164 0.093 Uiso 0.884(4) 1 calc PR C 1
C124 C 1.43075(19) 1.1412(3) 0.98748(18) 0.0850(19) Uani 0.884(4) 1 d PG C 1
H124 H 1.5042 1.1466 1.0096 0.102 Uiso 0.884(4) 1 calc PR C 1
C125 C 1.3744(2) 1.2091(3) 1.01024(14) 0.0785(18) Uani 0.884(4) 1 d PG C 1
H125 H 1.4101 1.2600 1.0476 0.094 Uiso 0.884(4) 1 calc PR C 1
C126 C 1.2646(2) 1.2010(2) 0.97713(13) 0.0572(12) Uani 0.884(4) 1 d PG C 1
H126 H 1.2269 1.2464 0.9924 0.069 Uiso 0.884(4) 1 calc PR C 1
C131 C 1.0699(2) 1.23720(14) 0.85285(11) 0.0359(7) Uani 0.884(4) 1 d PG C 1
C132 C 0.9901(2) 1.28995(17) 0.85991(12) 0.0454(8) Uani 0.884(4) 1 d PG C 1
H132 H 0.9362 1.2621 0.8803 0.055 Uiso 0.884(4) 1 calc PR C 1
C133 C 0.9909(2) 1.38440(17) 0.83650(14) 0.0561(10) Uani 0.884(4) 1 d PG C 1
H133 H 0.9375 1.4197 0.8412 0.067 Uiso 0.884(4) 1 calc PR C 1
C134 C 1.0715(3) 1.42608(15) 0.80603(13) 0.0641(13) Uani 0.884(4) 1 d PG C 1
H134 H 1.0720 1.4893 0.7904 0.077 Uiso 0.884(4) 1 calc PR C 1
C135 C 1.1512(3) 1.37333(18) 0.79897(13) 0.0678(12) Uani 0.884(4) 1 d PG C 1
H135 H 1.2051 1.4012 0.7786 0.081 Uiso 0.884(4) 1 calc PR C 1
C136 C 1.1505(2) 1.27888(17) 0.82238(13) 0.0553(10) Uani 0.884(4) 1 d PG C 1
H136 H 1.2038 1.2436 0.8177 0.066 Uiso 0.884(4) 1 calc PR C 1
P2 P 1.1065(8) 1.1169(6) 0.8730(4) 0.0299(2) Uani 0.116(4) 1 d P C 2
C211 C 1.0174(15) 1.0993(16) 0.9298(8) 0.0346(7) Uani 0.116(4) 1 d PG C 2
C212 C 1.0596(16) 1.1326(15) 0.9963(8) 0.0439(8) Uani 0.116(4) 1 d PG C 2
H212 H 1.1364 1.1578 1.0148 0.053 Uiso 0.116(4) 1 calc PR C 2
C213 C 0.987(2) 1.1284(15) 1.0351(7) 0.0552(12) Uani 0.116(4) 1 d PG C 2
H213 H 1.0150 1.1508 1.0796 0.066 Uiso 0.116(4) 1 calc PR C 2
C214 C 0.8720(19) 1.0909(17) 1.0074(9) 0.0493(9) Uani 0.116(4) 1 d PG C 2
H214 H 0.8233 1.0881 1.0334 0.059 Uiso 0.116(4) 1 calc PR C 2
C215 C 0.8298(15) 1.057(2) 0.9409(9) 0.0541(9) Uani 0.116(4) 1 d PG C 2
H215 H 0.7530 1.0323 0.9224 0.065 Uiso 0.116(4) 1 calc PR C 2
C216 C 0.9025(16) 1.0617(19) 0.9021(7) 0.0453(8) Uani 0.116(4) 1 d PG C 2
H216 H 0.8743 1.0393 0.8576 0.054 Uiso 0.116(4) 1 calc PR C 2
C221 C 1.2435(15) 1.110(2) 0.9150(12) 0.0418(9) Uani 0.116(4) 1 d PG C 2
C222 C 1.2883(18) 1.038(2) 0.8851(12) 0.0528(11) Uani 0.116(4) 1 d PG C 2
H222 H 1.2457 0.9923 0.8466 0.063 Uiso 0.116(4) 1 calc PR C 2
C223 C 1.397(2) 1.034(2) 0.9128(16) 0.0771(16) Uani 0.116(4) 1 d PG C 2
H223 H 1.4266 0.9860 0.8927 0.093 Uiso 0.116(4) 1 calc PR C 2
C224 C 1.4603(16) 1.102(3) 0.9703(15) 0.0850(19) Uani 0.116(4) 1 d PG C 2
H224 H 1.5328 1.0997 0.9888 0.102 Uiso 0.116(4) 1 calc PR C 2
C225 C 1.416(2) 1.174(2) 1.0002(12) 0.0785(18) Uani 0.116(4) 1 d PG C 2
H225 H 1.4581 1.2199 1.0387 0.094 Uiso 0.116(4) 1 calc PR C 2
C226 C 1.307(2) 1.178(2) 0.9725(13) 0.0572(12) Uani 0.116(4) 1 d PG C 2
H226 H 1.2772 1.2262 0.9926 0.069 Uiso 0.116(4) 1 calc PR C 2
C231 C 1.1182(17) 1.2411(13) 0.8518(10) 0.0359(7) Uani 0.116(4) 1 d PG C 2
C232 C 1.0334(16) 1.2911(16) 0.8493(11) 0.0454(8) Uani 0.116(4) 1 d PG C 2
H232 H 0.9717 1.2611 0.8634 0.055 Uiso 0.116(4) 1 calc PR C 2
C233 C 1.0407(19) 1.3860(15) 0.8257(12) 0.0561(10) Uani 0.116(4) 1 d PG C 2
H233 H 0.9840 1.4195 0.8240 0.067 Uiso 0.116(4) 1 calc PR C 2
C234 C 1.133(2) 1.4308(13) 0.8045(12) 0.0641(13) Uani 0.116(4) 1 d PG C 2
H234 H 1.1378 1.4943 0.7887 0.077 Uiso 0.116(4) 1 calc PR C 2
C235 C 1.2177(19) 1.3808(16) 0.8070(12) 0.0678(12) Uani 0.116(4) 1 d PG C 2
H235 H 1.2794 1.4108 0.7929 0.081 Uiso 0.116(4) 1 calc PR C 2
C236 C 1.2103(17) 1.2859(15) 0.8307(11) 0.0553(10) Uani 0.116(4) 1 d PG C 2
H236 H 1.2671 1.2525 0.8324 0.066 Uiso 0.116(4) 1 calc PR C 2

loop_
_atom_site_aniso_label
_atom_site_aniso_U_11
_atom_site_aniso_U_22
_atom_site_aniso_U_33
_atom_site_aniso_U_23
_atom_site_aniso_U_13
_atom_site_aniso_U_12
Eu1 0.01671(5) 0.01767(5) 0.02043(6) 0.00797(4) 0.00644(4) 0.00690(3)
O1 0.0172(6) 0.0223(7) 0.0227(7) 0.0090(6) 0.0066(6) 0.0071(5)
O2 0.0189(7) 0.0357(8) 0.0493(11) 0.0168(8) 0.0147(7) 0.0122(6)
O3 0.0201(7) 0.0342(8) 0.0395(9) 0.0237(7) 0.0128(7) 0.0132(6)
O4 0.0321(8) 0.0239(7) 0.0317(9) 0.0137(6) 0.0188(7) 0.0152(6)
O5 0.0340(8) 0.0418(9) 0.0336(9) 0.0125(7) 0.0202(7) 0.0211(7)
O6 0.0485(9) 0.0259(7) 0.0339(9) 0.0165(7) 0.0268(8) 0.0215(7)
O7 0.0247(7) 0.0261(7) 0.0244(8) 0.0032(6) 0.0013(6) 0.0123(6)
O8 0.0444(12) 0.0810(16) 0.0740(16) -0.0274(13) 0.0036(11) 0.0390(11)
O9 0.0194(6) 0.0309(7) 0.0213(8) 0.0070(6) 0.0056(6) 0.0091(6)
O10 0.0331(8) 0.0254(7) 0.0278(9) 0.0016(6) -0.0009(7) 0.0066(6)
C1 0.0187(8) 0.0180(8) 0.0182(9) 0.0057(7) 0.0079(7) 0.0063(7)
C2 0.0185(8) 0.0277(10) 0.0234(11) 0.0136(8) 0.0087(8) 0.0111(7)
C3 0.0165(8) 0.0252(9) 0.0228(10) 0.0087(8) 0.0076(8) 0.0077(7)
C4 0.0182(8) 0.0226(9) 0.0193(10) 0.0054(8) 0.0044(8) 0.0060(7)
C5 0.0277(10) 0.0262(10) 0.0211(10) 0.0107(8) 0.0097(8) 0.0142(8)
C6 0.0207(9) 0.0175(8) 0.0230(10) 0.0062(8) 0.0060(8) 0.0070(7)
C7 0.0232(9) 0.0222(9) 0.0241(11) 0.0090(8) 0.0049(8) 0.0073(7)
C8 0.0202(9) 0.0258(10) 0.0248(11) 0.0077(8) 0.0028(8) 0.0100(7)
C9 0.0180(8) 0.0265(10) 0.0225(10) 0.0093(8) 0.0062(8) 0.0069(7)
C11 0.0182(8) 0.0210(9) 0.0207(10) 0.0074(8) 0.0082(8) 0.0068(7)
C12 0.0230(9) 0.0312(11) 0.0262(11) 0.0138(9) 0.0055(9) 0.0050(8)
C13 0.0201(9) 0.0374(12) 0.0385(14) 0.0180(11) 0.0073(9) 0.0036(9)
C14 0.0244(10) 0.0273(10) 0.0326(12) 0.0137(9) 0.0145(9) 0.0090(8)
C15 0.0292(10) 0.0340(11) 0.0257(12) 0.0137(9) 0.0097(9) 0.0092(9)
C16 0.0212(9) 0.0317(11) 0.0255(11) 0.0103(9) 0.0058(8) 0.0043(8)
C17 0.0340(11) 0.0345(12) 0.0403(14) 0.0209(11) 0.0201(11) 0.0076(9)
C18 0.0346(13) 0.0564(17) 0.070(2) 0.0322(16) 0.0248(14) 0.0041(12)
C19 0.083(2) 0.0511(17) 0.063(2) 0.0166(15) 0.0537(19) 0.0039(16)
C20 0.0486(15) 0.0402(14) 0.064(2) 0.0296(14) 0.0208(14) 0.0077(12)
C31 0.0163(8) 0.0267(10) 0.0274(11) 0.0114(9) 0.0089(8) 0.0077(7)
C32 0.0178(8) 0.0246(9) 0.0277(11) 0.0107(8) 0.0075(8) 0.0047(7)
C33 0.0188(9) 0.0271(10) 0.0298(12) 0.0121(9) 0.0055(8) 0.0079(7)
C34 0.0161(8) 0.0283(10) 0.0308(12) 0.0070(9) 0.0083(8) 0.0066(7)
C35 0.0249(10) 0.0397(12) 0.0544(16) 0.0271(12) 0.0218(11) 0.0133(9)
C36 0.0243(10) 0.0415(13) 0.0531(16) 0.0329(12) 0.0202(11) 0.0176(9)
C37 0.0226(10) 0.0399(13) 0.073(2) 0.0186(13) 0.0241(12) 0.0111(9)
C41 0.0201(9) 0.0224(9) 0.0195(10) 0.0054(8) 0.0055(8) 0.0082(7)
C42 0.0265(10) 0.0252(10) 0.0237(11) 0.0088(8) 0.0095(8) 0.0105(8)
C43 0.0284(10) 0.0244(10) 0.0271(11) 0.0077(9) 0.0105(9) 0.0145(8)
C44 0.0207(9) 0.0294(10) 0.0215(11) 0.0029(8) 0.0070(8) 0.0098(8)
C45 0.0240(9) 0.0317(11) 0.0210(11) 0.0095(9) 0.0080(8) 0.0110(8)
C46 0.0229(9) 0.0252(9) 0.0228(11) 0.0094(8) 0.0066(8) 0.0098(8)
C47 0.0420(13) 0.0496(14) 0.0353(14) 0.0130(12) 0.0246(12) 0.0208(11)
C71 0.0238(9) 0.0233(9) 0.0257(11) 0.0059(8) 0.0031(8) 0.0110(8)
C72 0.0257(10) 0.0280(10) 0.0287(12) 0.0054(9) 0.0057(9) 0.0068(8)
C73 0.0308(11) 0.0380(12) 0.0310(13) 0.0019(10) 0.0106(10) 0.0097(10)
C74 0.0357(12) 0.0387(13) 0.0261(12) -0.0031(10) 0.0038(10) 0.0108(10)
C75 0.0240(11) 0.0479(15) 0.0355(14) -0.0072(12) -0.0009(10) 0.0079(10)
C76 0.0229(10) 0.0419(13) 0.0342(13) -0.0034(11) 0.0041(10) 0.0126(9)
C77 0.0359(13) 0.0578(17) 0.0279(14) -0.0161(12) 0.0028(11) 0.0058(12)
C78 0.045(3) 0.083(5) 0.039(3) -0.027(3) 0.007(3) 0.010(3)
C79 0.056(4) 0.066(4) 0.030(3) 0.000(3) -0.004(3) 0.015(3)
C80 0.062(4) 0.044(3) 0.051(4) -0.010(3) 0.017(3) 0.012(3)
C78A 0.101(8) 0.088(7) 0.080(7) -0.036(6) -0.034(6) 0.061(7)
C79A 0.103(7) 0.083(6) 0.052(5) -0.017(4) 0.015(5) 0.010(5)
C80A 0.052(4) 0.075(5) 0.047(4) -0.026(4) -0.009(3) 0.010(4)
C61 0.0227(9) 0.0172(8) 0.0199(10) 0.0051(7) 0.0044(8) 0.0075(7)
C62 0.0274(10) 0.0236(10) 0.0290(12) 0.0097(9) 0.0111(9) 0.0093(8)
C63 0.0396(12) 0.0235(10) 0.0331(13) 0.0144(9) 0.0104(10) 0.0100(9)
C64 0.0382(12) 0.0181(9) 0.0249(11) 0.0019(8) 0.0000(9) 0.0113(8)
C65 0.0580(16) 0.0324(12) 0.0323(13) 0.0094(10) 0.0195(12) 0.0276(11)
C66 0.0545(15) 0.0289(11) 0.0318(13) 0.0153(10) 0.0230(11) 0.0233(10)
C67 0.0574(15) 0.0210(10) 0.0291(13) 0.0056(9) 0.0053(11) 0.0175(10)
C68 0.0512(18) 0.0271(13) 0.0453(19) 0.0068(13) 0.0030(15) 0.0236(12)
C69 0.0454(17) 0.0202(12) 0.069(2) 0.0108(14) 0.0098(16) 0.0112(11)
C70 0.063(2) 0.0321(15) 0.0435(19) 0.0079(13) 0.0161(16) 0.0295(14)
C91 0.0224(9) 0.0302(10) 0.0221(11) 0.0069(9) 0.0072(8) 0.0111(8)
C92 0.0245(10) 0.0295(11) 0.0267(12) 0.0044(9) 0.0043(9) 0.0100(8)
C93 0.0235(10) 0.0430(13) 0.0353(14) 0.0051(11) 0.0043(10) 0.0153(9)
C94 0.0358(13) 0.0543(16) 0.0377(15) -0.0027(12) 0.0070(11) 0.0260(12)
C95 0.0392(14) 0.0529(16) 0.0375(15) -0.0144(13) 0.0024(12) 0.0204(12)
C96 0.0260(11) 0.0441(13) 0.0274(12) -0.0034(10) 0.0026(9) 0.0123(10)
C97 0.0403(17) 0.105(3) 0.119(4) -0.055(3) -0.006(2) 0.046(2)
P1 0.0355(6) 0.0222(3) 0.0238(3) 0.0049(2) 0.0011(4) -0.0006(3)
C111 0.0461(19) 0.0286(12) 0.0262(13) 0.0067(10) 0.0067(14) 0.0071(14)
C112 0.062(2) 0.0282(13) 0.0308(15) 0.0001(11) 0.0082(16) -0.0003(15)
C113 0.092(3) 0.0294(15) 0.0387(18) -0.0021(13) 0.029(2) -0.0005(18)
C114 0.073(3) 0.0427(17) 0.044(2) 0.0169(15) 0.0285(19) 0.0212(18)
C115 0.054(2) 0.069(2) 0.039(2) 0.0140(18) 0.0153(17) 0.0126(19)
C116 0.0463(19) 0.0551(19) 0.0311(16) 0.0099(14) 0.0107(15) 0.0068(16)
C121 0.0390(18) 0.0358(16) 0.0367(16) 0.0162(13) -0.0054(14) -0.0044(13)
C122 0.0340(16) 0.052(2) 0.058(2) 0.0253(18) -0.0071(15) -0.0023(16)
C123 0.0368(19) 0.082(3) 0.104(4) 0.058(3) 0.000(2) 0.0013(18)
C124 0.036(2) 0.096(4) 0.088(3) 0.062(3) -0.025(2) -0.026(2)
C125 0.058(3) 0.080(3) 0.054(2) 0.036(2) -0.024(2) -0.034(2)
C126 0.055(2) 0.052(2) 0.0354(17) 0.0159(15) -0.0094(17) -0.0219(17)
C131 0.0534(19) 0.0194(11) 0.0286(14) 0.0029(10) 0.0055(15) 0.0050(13)
C132 0.067(2) 0.0302(13) 0.0356(18) 0.0051(12) 0.0086(16) 0.0128(15)
C133 0.090(3) 0.0311(15) 0.045(2) 0.0033(14) 0.008(2) 0.0250(18)
C134 0.099(3) 0.0225(14) 0.054(2) 0.0138(14) 0.001(2) 0.0028(18)
C135 0.095(3) 0.0412(18) 0.069(3) 0.0266(18) 0.031(3) 0.005(2)
C136 0.076(3) 0.0410(16) 0.054(2) 0.0190(16) 0.028(2) 0.0110(18)
P2 0.0355(6) 0.0222(3) 0.0238(3) 0.0049(2) 0.0011(4) -0.0006(3)
C211 0.0461(19) 0.0286(12) 0.0262(13) 0.0067(10) 0.0067(14) 0.0071(14)
C212 0.062(2) 0.0282(13) 0.0308(15) 0.0001(11) 0.0082(16) -0.0003(15)
C213 0.092(3) 0.0294(15) 0.0387(18) -0.0021(13) 0.029(2) -0.0005(18)
C214 0.073(3) 0.0427(17) 0.044(2) 0.0169(15) 0.0285(19) 0.0212(18)
C215 0.054(2) 0.069(2) 0.039(2) 0.0140(18) 0.0153(17) 0.0126(19)
C216 0.0463(19) 0.0551(19) 0.0311(16) 0.0099(14) 0.0107(15) 0.0068(16)
C221 0.0390(18) 0.0358(16) 0.0367(16) 0.0162(13) -0.0054(14) -0.0044(13)
C222 0.0340(16) 0.052(2) 0.058(2) 0.0253(18) -0.0071(15) -0.0023(16)
C223 0.0368(19) 0.082(3) 0.104(4) 0.058(3) 0.000(2) 0.0013(18)
C224 0.036(2) 0.096(4) 0.088(3) 0.062(3) -0.025(2) -0.026(2)
C225 0.058(3) 0.080(3) 0.054(2) 0.036(2) -0.024(2) -0.034(2)
C226 0.055(2) 0.052(2) 0.0354(17) 0.0159(15) -0.0094(17) -0.0219(17)
C231 0.0534(19) 0.0194(11) 0.0286(14) 0.0029(10) 0.0055(15) 0.0050(13)
C232 0.067(2) 0.0302(13) 0.0356(18) 0.0051(12) 0.0086(16) 0.0128(15)
C233 0.090(3) 0.0311(15) 0.045(2) 0.0033(14) 0.008(2) 0.0250(18)
C234 0.099(3) 0.0225(14) 0.054(2) 0.0138(14) 0.001(2) 0.0028(18)
C235 0.095(3) 0.0412(18) 0.069(3) 0.0266(18) 0.031(3) 0.005(2)
C236 0.076(3) 0.0410(16) 0.054(2) 0.0190(16) 0.028(2) 0.0110(18)

loop_
_atom_type_symbol
_atom_type_description
_atom_type_scat_dispersion_real
_atom_type_scat_dispersion_imag
_atom_type_scat_source
C C 0.0033 0.0016 'International Tables Vol C Tables 4.2.6.8 and 6.1.1.4'
H H 0.0000 0.0000 'International Tables Vol C Tables 4.2.6.8 and 6.1.1.4'
O O 0.0106 0.0060 'International Tables Vol C Tables 4.2.6.8 and 6.1.1.4'
P P 0.1023 0.0942 'International Tables Vol C Tables 4.2.6.8 and 6.1.1.4'
Eu Eu -0.1578 3.6682 'International Tables Vol C Tables 4.2.6.8 and 6.1.1.4'

loop_
_geom_angle_atom_site_label_1
_geom_angle_atom_site_label_2
_geom_angle_atom_site_label_3
_geom_angle
_geom_angle_site_symmetry_1
_geom_angle_site_symmetry_3
_geom_angle_publ_flag
O7 Eu1 O6 93.06(6) . . y
O7 Eu1 O4 78.98(5) . . y
O6 Eu1 O4 71.38(5) . . y
O7 Eu1 O10 157.82(6) . . y
O6 Eu1 O10 78.99(6) . . y
O4 Eu1 O10 116.98(6) . . y
O7 Eu1 O3 119.91(6) . . y
O6 Eu1 O3 125.03(5) . . y
O4 Eu1 O3 73.54(5) . . y
O10 Eu1 O3 80.91(6) . . y
O7 Eu1 O9 73.23(5) . . y
O6 Eu1 O9 75.02(5) . . y
O4 Eu1 O9 134.62(5) . . y
O10 Eu1 O9 84.69(5) . . y
O3 Eu1 O9 151.82(5) . . y
O7 Eu1 O1 89.42(5) . . y
O6 Eu1 O1 158.08(5) . . y
O4 Eu1 O1 130.35(5) . . y
O10 Eu1 O1 90.65(5) . . y
O3 Eu1 O1 71.24(4) . . y
O9 Eu1 O1 84.90(5) . . y
C1 O1 Eu1 135.61(11) . . ?
C34 O2 C37 116.98(17) . . ?
C3 O3 Eu1 139.73(12) . . ?
C4 O4 Eu1 138.10(13) . . ?
C44 O5 C47 117.77(18) . . ?
C6 O6 Eu1 137.88(14) . . ?
C7 O7 Eu1 135.33(14) . . ?
C94 O8 C97 115.7(2) . . ?
C9 O9 Eu1 132.36(13) . . ?
P1 O10 P2 18.4(3) . . ?
P1 O10 Eu1 170.00(11) . . ?
P2 O10 Eu1 164.5(4) . . ?
O1 C1 C2 125.58(15) . . ?
O1 C1 C11 116.68(16) . . ?
C2 C1 C11 117.72(17) . . ?
C1 C2 C3 123.86(18) . . ?
C1 C2 H2 118.1 . . ?
C3 C2 H2 118.1 . . ?
O3 C3 C2 123.32(18) . . ?
O3 C3 C31 116.34(15) . . ?
C2 C3 C31 120.34(17) . . ?
O4 C4 C5 123.70(18) . . ?
O4 C4 C41 115.04(18) . . ?
C5 C4 C41 121.22(16) . . ?
C4 C5 C6 122.87(17) . . ?
C4 C5 H5 118.6 . . ?
C6 C5 H5 118.6 . . ?
O6 C6 C5 123.91(18) . . ?
O6 C6 C61 114.81(17) . . ?
C5 C6 C61 121.25(17) . . ?
O7 C7 C8 124.6(2) . . ?
O7 C7 C71 115.11(19) . . ?
C8 C7 C71 120.33(19) . . ?
C7 C8 C9 124.55(19) . . ?
C7 C8 H8 117.7 . . ?
C9 C8 H8 117.7 . . ?
O9 C9 C8 124.79(19) . . ?
O9 C9 C91 116.44(19) . . ?
C8 C9 C91 118.77(18) . . ?
C12 C11 C16 118.08(16) . . ?
C12 C11 C1 119.56(17) . . ?
C16 C11 C1 122.36(17) . . ?
C11 C12 C13 120.9(2) . . ?
C11 C12 H12 119.6 . . ?
C13 C12 H12 119.6 . . ?
C14 C13 C12 121.7(2) . . ?
C14 C13 H13 119.2 . . ?
C12 C13 H13 119.2 . . ?
C13 C14 C15 117.43(17) . . ?
C13 C14 C17 122.80(19) . . ?
C15 C14 C17 119.8(2) . . ?
C16 C15 C14 121.1(2) . . ?
C16 C15 H15 119.5 . . ?
C14 C15 H15 119.5 . . ?
C15 C16 C11 120.84(19) . . ?
C15 C16 H16 119.6 . . ?
C11 C16 H16 119.6 . . ?
C19 C17 C20 109.2(2) . . ?
C19 C17 C14 109.61(19) . . ?
C20 C17 C14 109.65(19) . . ?
C19 C17 C18 109.2(2) . . ?
C20 C17 C18 107.4(2) . . ?
C14 C17 C18 111.72(19) . . ?
C17 C18 H18A 109.5 . . ?
C17 C18 H18B 109.5 . . ?
H18A C18 H18B 109.5 . . ?
C17 C18 H18C 109.5 . . ?
H18A C18 H18C 109.5 . . ?
H18B C18 H18C 109.5 . . ?
C17 C19 H19A 109.5 . . ?
C17 C19 H19B 109.5 . . ?
H19A C19 H19B 109.5 . . ?
C17 C19 H19C 109.5 . . ?
H19A C19 H19C 109.5 . . ?
H19B C19 H19C 109.5 . . ?
C17 C20 H20A 109.5 . . ?
C17 C20 H20B 109.5 . . ?
H20A C20 H20B 109.5 . . ?
C17 C20 H20C 109.5 . . ?
H20A C20 H20C 109.5 . . ?
H20B C20 H20C 109.5 . . ?
C36 C31 C32 117.38(18) . . ?
C36 C31 C3 118.38(18) . . ?
C32 C31 C3 124.17(15) . . ?
C33 C32 C31 121.28(16) . . ?
C33 C32 H32 119.4 . . ?
C31 C32 H32 119.4 . . ?
C32 C33 C34 120.26(19) . . ?
C32 C33 H33 119.9 . . ?
C34 C33 H33 119.9 . . ?
O2 C34 C35 124.91(17) . . ?
O2 C34 C33 115.65(19) . . ?
C35 C34 C33 119.44(18) . . ?
C36 C35 C34 119.49(18) . . ?
C36 C35 H35 120.3 . . ?
C34 C35 H35 120.3 . . ?
C35 C36 C31 122.1(2) . . ?
C35 C36 H36 118.9 . . ?
C31 C36 H36 118.9 . . ?
O2 C37 H37A 109.5 . . ?
O2 C37 H37B 109.5 . . ?
H37A C37 H37B 109.5 . . ?
O2 C37 H37C 109.5 . . ?
H37A C37 H37C 109.5 . . ?
H37B C37 H37C 109.5 . . ?
C46 C41 C42 118.05(18) . . ?
C46 C41 C4 123.79(18) . . ?
C42 C41 C4 118.11(16) . . ?
C43 C42 C41 121.16(18) . . ?
C43 C42 H42 119.4 . . ?
C41 C42 H42 119.4 . . ?
C42 C43 C44 120.2(2) . . ?
C42 C43 H43 119.9 . . ?
C44 C43 H43 119.9 . . ?
O5 C44 C45 125.28(18) . . ?
O5 C44 C43 115.05(19) . . ?
C45 C44 C43 119.66(18) . . ?
C44 C45 C46 119.72(18) . . ?
C44 C45 H45 120.1 . . ?
C46 C45 H45 120.1 . . ?
C45 C46 C41 121.22(19) . . ?
C45 C46 H46 119.4 . . ?
C41 C46 H46 119.4 . . ?
O5 C47 H47A 109.5 . . ?
O5 C47 H47B 109.5 . . ?
H47A C47 H47B 109.5 . . ?
O5 C47 H47C 109.5 . . ?
H47A C47 H47C 109.5 . . ?
H47B C47 H47C 109.5 . . ?
C72 C71 C76 117.8(2) . . ?
C72 C71 C7 118.88(18) . . ?
C76 C71 C7 123.22(19) . . ?
C73 C72 C71 120.9(2) . . ?
C73 C72 H72 119.6 . . ?
C71 C72 H72 119.6 . . ?
C72 C73 C74 121.8(2) . . ?
C72 C73 H73 119.1 . . ?
C74 C73 H73 119.1 . . ?
C75 C74 C73 117.1(2) . . ?
C75 C74 C77 121.9(2) . . ?
C73 C74 C77 121.0(2) . . ?
C76 C75 C74 121.4(2) . . ?
C76 C75 H75 119.3 . . ?
C74 C75 H75 119.3 . . ?
C75 C76 C71 120.8(2) . . ?
C75 C76 H76 119.6 . . ?
C71 C76 H76 119.6 . . ?
C78A C77 C79 132.7(5) . . ?
C78A C77 C74 112.6(4) . . ?
C79 C77 C74 114.6(3) . . ?
C78A C77 C80A 109.4(5) . . ?
C79 C77 C80A 47.8(4) . . ?
C74 C77 C80A 112.8(3) . . ?
C78A C77 C79A 114.4(6) . . ?
C79 C77 C79A 53.1(4) . . ?
C74 C77 C79A 107.0(4) . . ?
C80A C77 C79A 100.1(5) . . ?
C78A C77 C78 48.2(5) . . ?
C79 C77 C78 113.4(4) . . ?
C74 C77 C78 111.8(3) . . ?
C80A C77 C78 135.3(4) . . ?
C79A C77 C78 69.5(5) . . ?
C78A C77 C80 52.8(5) . . ?
C79 C77 C80 109.5(4) . . ?
C74 C77 C80 106.2(3) . . ?
C80A C77 C80 64.4(4) . . ?
C79A C77 C80 146.8(4) . . ?
C78 C77 C80 100.1(4) . . ?
C77 C78 H78A 109.5 . . ?
C77 C78 H78B 109.5 . . ?
H78A C78 H78B 109.5 . . ?
C77 C78 H78C 109.5 . . ?
H78A C78 H78C 109.5 . . ?
H78B C78 H78C 109.5 . . ?
C77 C79 H79A 109.5 . . ?
C77 C79 H79B 109.5 . . ?
H79A C79 H79B 109.5 . . ?
C77 C79 H79C 109.5 . . ?
H79A C79 H79C 109.5 . . ?
H79B C79 H79C 109.5 . . ?
C77 C80 H80A 109.5 . . ?
C77 C80 H80B 109.5 . . ?
H80A C80 H80B 109.5 . . ?
C77 C80 H80C 109.5 . . ?
H80A C80 H80C 109.5 . . ?
H80B C80 H80C 109.5 . . ?
C77 C78A H78D 109.5 . . ?
C77 C78A H78E 109.5 . . ?
H78D C78A H78E 109.5 . . ?
C77 C78A H78F 109.5 . . ?
H78D C78A H78F 109.5 . . ?
H78E C78A H78F 109.5 . . ?
C77 C79A H79D 109.5 . . ?
C77 C79A H79E 109.5 . . ?
H79D C79A H79E 109.5 . . ?
C77 C79A H79F 109.5 . . ?
H79D C79A H79F 109.5 . . ?
H79E C79A H79F 109.5 . . ?
C77 C80A H80D 109.5 . . ?
C77 C80A H80E 109.5 . . ?
H80D C80A H80E 109.5 . . ?
C77 C80A H80F 109.5 . . ?
H80D C80A H80F 109.5 . . ?
H80E C80A H80F 109.5 . . ?
C66 C61 C62 117.54(19) . . ?
C66 C61 C6 118.41(17) . . ?
C62 C61 C6 124.05(18) . . ?
C63 C62 C61 120.6(2) . . ?
C63 C62 H62 119.7 . . ?
C61 C62 H62 119.7 . . ?
C62 C63 C64 122.24(19) . . ?
C62 C63 H63 118.9 . . ?
C64 C63 H63 118.9 . . ?
C65 C64 C63 116.6(2) . . ?
C65 C64 C67 122.2(2) . . ?
C63 C64 C67 121.2(2) . . ?
C66 C65 C64 121.7(2) . . ?
C66 C65 H65 119.2 . . ?
C64 C65 H65 119.2 . . ?
C65 C66 C61 121.3(2) . . ?
C65 C66 H66 119.4 . . ?
C61 C66 H66 119.4 . . ?
C68A C67 C69 124.5(12) . . ?
C68A C67 C64 123.4(12) . . ?
C69 C67 C64 110.9(2) . . ?
C68A C67 C70A 115.7(12) . . ?
C69 C67 C70A 55.0(8) . . ?
C64 C67 C70A 104.4(10) . . ?
C68A C67 C68 43.0(11) . . ?
C69 C67 C68 111.2(2) . . ?
C64 C67 C68 108.4(2) . . ?
C70A C67 C68 147.2(10) . . ?
C68A C67 C70 62.8(11) . . ?
C69 C67 C70 108.2(2) . . ?
C64 C67 C70 112.3(2) . . ?
C70A C67 C70 60.4(9) . . ?
C68 C67 C70 105.9(2) . . ?
C68A C67 C69A 107.6(11) . . ?
C69 C67 C69A 43.3(9) . . ?
C64 C67 C69A 104.1(11) . . ?
C70A C67 C69A 98.3(10) . . ?
C68 C67 C69A 73.8(9) . . ?
C70 C67 C69A 141.1(10) . . ?
C67 C68 H68A 109.5 . . ?
C67 C68 H68B 109.5 . . ?
H68A C68 H68B 109.5 . . ?
C67 C68 H68C 109.5 . . ?
H68A C68 H68C 109.5 . . ?
H68B C68 H68C 109.5 . . ?
C67 C69 H69A 109.5 . . ?
C67 C69 H69B 109.5 . . ?
H69A C69 H69B 109.5 . . ?
C67 C69 H69C 109.5 . . ?
H69A C69 H69C 109.5 . . ?
H69B C69 H69C 109.5 . . ?
C67 C70 H70A 109.5 . . ?
C67 C70 H70B 109.5 . . ?
H70A C70 H70B 109.5 . . ?
C67 C70 H70C 109.5 . . ?
H70A C70 H70C 109.5 . . ?
H70B C70 H70C 109.5 . . ?
C67 C68A H68D 109.5 . . ?
C67 C68A H68E 109.5 . . ?
H68D C68A H68E 109.5 . . ?
C67 C68A H68F 109.5 . . ?
H68D C68A H68F 109.5 . . ?
H68E C68A H68F 109.5 . . ?
C67 C69A H69D 109.5 . . ?
C67 C69A H69E 109.5 . . ?
H69D C69A H69E 109.5 . . ?
C67 C69A H69F 109.5 . . ?
H69D C69A H69F 109.5 . . ?
H69E C69A H69F 109.5 . . ?
C67 C70A H70D 109.5 . . ?
C67 C70A H70E 109.5 . . ?
H70D C70A H70E 109.5 . . ?
C67 C70A H70F 109.5 . . ?
H70D C70A H70F 109.5 . . ?
H70E C70A H70F 109.5 . . ?
C92 C91 C96 117.6(2) . . ?
C92 C91 C9 122.4(2) . . ?
C96 C91 C9 120.00(19) . . ?
C93 C92 C91 121.8(2) . . ?
C93 C92 H92 119.1 . . ?
C91 C92 H92 119.1 . . ?
C94 C93 C92 119.8(2) . . ?
C94 C93 H93 120.1 . . ?
C92 C93 H93 120.1 . . ?
O8 C94 C93 124.6(2) . . ?
O8 C94 C95 116.0(2) . . ?
C93 C94 C95 119.4(2) . . ?
C96 C95 C94 120.2(2) . . ?
C96 C95 H95 119.9 . . ?
C94 C95 H95 119.9 . . ?
C95 C96 C91 121.2(2) . . ?
C95 C96 H96 119.4 . . ?
C91 C96 H96 119.4 . . ?
O8 C97 H97A 109.5 . . ?
O8 C97 H97B 109.5 . . ?
H97A C97 H97B 109.5 . . ?
O8 C97 H97C 109.5 . . ?
H97A C97 H97C 109.5 . . ?
H97B C97 H97C 109.5 . . ?
O10 P1 C121 108.81(12) . . ?
O10 P1 C131 113.05(11) . . ?
C121 P1 C131 104.90(12) . . ?
O10 P1 C111 111.33(10) . . ?
C121 P1 C111 113.54(12) . . ?
C131 P1 C111 105.09(11) . . ?
C112 C111 C116 120.0 . . ?
C112 C111 P1 124.52(11) . . ?
C116 C111 P1 114.99(11) . . ?
C111 C112 C113 120.0 . . ?
C111 C112 H112 120.0 . . ?
C113 C112 H112 120.0 . . ?
C114 C113 C112 120.0 . . ?
C114 C113 H113 120.0 . . ?
C112 C113 H113 120.0 . . ?
C113 C114 C115 120.0 . . ?
C113 C114 H114 120.0 . . ?
C115 C114 H114 120.0 . . ?
C116 C115 C114 120.0 . . ?
C116 C115 H115 120.0 . . ?
C114 C115 H115 120.0 . . ?
C115 C116 C111 120.0 . . ?
C115 C116 H116 120.0 . . ?
C111 C116 H116 120.0 . . ?
C122 C121 C126 120.0 . . ?
C122 C121 P1 117.83(14) . . ?
C126 C121 P1 122.17(14) . . ?
C123 C122 C121 120.0 . . ?
C123 C122 H122 120.0 . . ?
C121 C122 H122 120.0 . . ?
C122 C123 C124 120.0 . . ?
C122 C123 H123 120.0 . . ?
C124 C123 H123 120.0 . . ?
C123 C124 C125 120.0 . . ?
C123 C124 H124 120.0 . . ?
C125 C124 H124 120.0 . . ?
C124 C125 C126 120.0 . . ?
C124 C125 H125 120.0 . . ?
C126 C125 H125 120.0 . . ?
C125 C126 C121 120.0 . . ?
C125 C126 H126 120.0 . . ?
C121 C126 H126 120.0 . . ?
C132 C131 C136 120.0 . . ?
C132 C131 P1 123.03(11) . . ?
C136 C131 P1 116.84(11) . . ?
C131 C132 C133 120.0 . . ?
C131 C132 H132 120.0 . . ?
C133 C132 H132 120.0 . . ?
C132 C133 C134 120.0 . . ?
C132 C133 H133 120.0 . . ?
C134 C133 H133 120.0 . . ?
C135 C134 C133 120.0 . . ?
C135 C134 H134 120.0 . . ?
C133 C134 H134 120.0 . . ?
C136 C135 C134 120.0 . . ?
C136 C135 H135 120.0 . . ?
C134 C135 H135 120.0 . . ?
C135 C136 C131 120.0 . . ?
C135 C136 H136 120.0 . . ?
C131 C136 H136 120.0 . . ?
O10 P2 C221 115.3(10) . . ?
O10 P2 C231 117.0(9) . . ?
C221 P2 C231 108.8(11) . . ?
O10 P2 C211 97.7(7) . . ?
C221 P2 C211 107.6(11) . . ?
C231 P2 C211 109.4(10) . . ?
C212 C211 C216 120.0 . . ?
C212 C211 P2 123.1(10) . . ?
C216 C211 P2 116.5(10) . . ?
C211 C212 C213 120.0 . . ?
C211 C212 H212 120.0 . . ?
C213 C212 H212 120.0 . . ?
C212 C213 C214 120.0 . . ?
C212 C213 H213 120.0 . . ?
C214 C213 H213 120.0 . . ?
C215 C214 C213 120.0 . . ?
C215 C214 H214 120.0 . . ?
C213 C214 H214 120.0 . . ?
C214 C215 C216 120.0 . . ?
C214 C215 H215 120.0 . . ?
C216 C215 H215 120.0 . . ?
C215 C216 C211 120.0 . . ?
C215 C216 H216 120.0 . . ?
C211 C216 H216 120.0 . . ?
C222 C221 C226 120.0 . . ?
C222 C221 P2 117.3(15) . . ?
C226 C221 P2 122.6(14) . . ?
C223 C222 C221 120.0 . . ?
C223 C222 H222 120.0 . . ?
C221 C222 H222 120.0 . . ?
C222 C223 C224 120.0 . . ?
C222 C223 H223 120.0 . . ?
C224 C223 H223 120.0 . . ?
C225 C224 C223 120.0 . . ?
C225 C224 H224 120.0 . . ?
C223 C224 H224 120.0 . . ?
C224 C225 C226 120.0 . . ?
C224 C225 H225 120.0 . . ?
C226 C225 H225 120.0 . . ?
C225 C226 C221 120.0 . . ?
C225 C226 H226 120.0 . . ?
C221 C226 H226 120.0 . . ?
C232 C231 C236 120.0 . . ?
C232 C231 P2 121.7(10) . . ?
C236 C231 P2 118.0(11) . . ?
C233 C232 C231 120.0 . . ?
C233 C232 H232 120.0 . . ?
C231 C232 H232 120.0 . . ?
C232 C233 C234 120.0 . . ?
C232 C233 H233 120.0 . . ?
C234 C233 H233 120.0 . . ?
C235 C234 C233 120.0 . . ?
C235 C234 H234 120.0 . . ?
C233 C234 H234 120.0 . . ?
C234 C235 C236 120.0 . . ?
C234 C235 H235 120.0 . . ?
C236 C235 H235 120.0 . . ?
C235 C236 C231 120.0 . . ?
C235 C236 H236 120.0 . . ?
C231 C236 H236 120.0 . . ?

loop_
_geom_bond_atom_site_label_1
_geom_bond_atom_site_label_2
_geom_bond_distance
_geom_bond_site_symmetry_2
_geom_bond_publ_flag
Eu1 O7 2.3027(15) . y
Eu1 O6 2.3113(14) . y
Eu1 O4 2.3166(13) . y
Eu1 O10 2.3321(16) . y
Eu1 O3 2.3447(15) . y
Eu1 O9 2.3706(14) . y
Eu1 O1 2.4013(12) . y
O1 C1 1.272(2) . ?
O2 C34 1.360(2) . ?
O2 C37 1.433(2) . ?
O3 C3 1.266(2) . ?
O4 C4 1.272(2) . ?
O5 C44 1.363(2) . ?
O5 C47 1.435(3) . ?
O6 C6 1.266(2) . ?
O7 C7 1.273(3) . ?
O8 C94 1.382(3) . ?
O8 C97 1.439(4) . ?
O9 C9 1.271(2) . ?
O10 P1 1.4990(18) . ?
O10 P2 1.537(8) . ?
C1 C2 1.399(3) . ?
C1 C11 1.503(2) . ?
C2 C3 1.407(2) . ?
C2 H2 0.9300 . ?
C3 C31 1.490(3) . ?
C4 C5 1.401(3) . ?
C4 C41 1.496(3) . ?
C5 C6 1.403(3) . ?
C5 H5 0.9300 . ?
C6 C61 1.495(3) . ?
C7 C8 1.396(3) . ?
C7 C71 1.495(3) . ?
C8 C9 1.405(3) . ?
C8 H8 0.9300 . ?
C9 C91 1.494(3) . ?
C11 C12 1.386(3) . ?
C11 C16 1.398(3) . ?
C12 C13 1.393(2) . ?
C12 H12 0.9300 . ?
C13 C14 1.384(3) . ?
C13 H13 0.9300 . ?
C14 C15 1.404(3) . ?
C14 C17 1.536(2) . ?
C15 C16 1.390(2) . ?
C15 H15 0.9300 . ?
C16 H16 0.9300 . ?
C17 C19 1.519(4) . ?
C17 C20 1.525(4) . ?
C17 C18 1.549(4) . ?
C18 H18A 0.9600 . ?
C18 H18B 0.9600 . ?
C18 H18C 0.9600 . ?
C19 H19A 0.9600 . ?
C19 H19B 0.9600 . ?
C19 H19C 0.9600 . ?
C20 H20A 0.9600 . ?
C20 H20B 0.9600 . ?
C20 H20C 0.9600 . ?
C31 C36 1.394(2) . ?
C31 C32 1.394(3) . ?
C32 C33 1.379(3) . ?
C32 H32 0.9300 . ?
C33 C34 1.396(2) . ?
C33 H33 0.9300 . ?
C34 C35 1.384(3) . ?
C35 C36 1.383(3) . ?
C35 H35 0.9300 . ?
C36 H36 0.9300 . ?
C37 H37A 0.9600 . ?
C37 H37B 0.9600 . ?
C37 H37C 0.9600 . ?
C41 C46 1.397(2) . ?
C41 C42 1.401(3) . ?
C42 C43 1.374(3) . ?
C42 H42 0.9300 . ?
C43 C44 1.399(3) . ?
C43 H43 0.9300 . ?
C44 C45 1.388(3) . ?
C45 C46 1.389(3) . ?
C45 H45 0.9300 . ?
C46 H46 0.9300 . ?
C47 H47A 0.9600 . ?
C47 H47B 0.9600 . ?
C47 H47C 0.9600 . ?
C71 C72 1.393(3) . ?
C71 C76 1.392(3) . ?
C72 C73 1.371(3) . ?
C72 H72 0.9300 . ?
C73 C74 1.394(3) . ?
C73 H73 0.9300 . ?
C74 C75 1.390(3) . ?
C74 C77 1.512(3) . ?
C75 C76 1.384(3) . ?
C75 H75 0.9300 . ?
C76 H76 0.9300 . ?
C77 C78A 1.434(6) . ?
C77 C79 1.433(5) . ?
C77 C80A 1.568(6) . ?
C77 C79A 1.570(7) . ?
C77 C78 1.580(5) . ?
C77 C80 1.597(5) . ?
C78 H78A 0.9600 . ?
C78 H78B 0.9600 . ?
C78 H78C 0.9600 . ?
C79 H79A 0.9600 . ?
C79 H79B 0.9600 . ?
C79 H79C 0.9600 . ?
C80 H80A 0.9600 . ?
C80 H80B 0.9600 . ?
C80 H80C 0.9600 . ?
C78A H78D 0.9600 . ?
C78A H78E 0.9600 . ?
C78A H78F 0.9600 . ?
C79A H79D 0.9600 . ?
C79A H79E 0.9600 . ?
C79A H79F 0.9600 . ?
C80A H80D 0.9600 . ?
C80A H80E 0.9600 . ?
C80A H80F 0.9600 . ?
C61 C66 1.388(3) . ?
C61 C62 1.394(3) . ?
C62 C63 1.380(3) . ?
C62 H62 0.9300 . ?
C63 C64 1.394(3) . ?
C63 H63 0.9300 . ?
C64 C65 1.387(3) . ?
C64 C67 1.532(3) . ?
C65 C66 1.385(3) . ?
C65 H65 0.9300 . ?
C66 H66 0.9300 . ?
C67 C68A 1.471(9) . ?
C67 C69 1.505(3) . ?
C67 C70A 1.539(9) . ?
C67 C68 1.541(4) . ?
C67 C70 1.550(4) . ?
C67 C69A 1.588(9) . ?
C68 H68A 0.9600 . ?
C68 H68B 0.9600 . ?
C68 H68C 0.9600 . ?
C69 H69A 0.9600 . ?
C69 H69B 0.9600 . ?
C69 H69C 0.9600 . ?
C70 H70A 0.9600 . ?
C70 H70B 0.9600 . ?
C70 H70C 0.9600 . ?
C68A H68D 0.9600 . ?
C68A H68E 0.9600 . ?
C68A H68F 0.9600 . ?
C69A H69D 0.9600 . ?
C69A H69E 0.9600 . ?
C69A H69F 0.9600 . ?
C70A H70D 0.9600 . ?
C70A H70E 0.9600 . ?
C70A H70F 0.9600 . ?
C91 C92 1.392(3) . ?
C91 C96 1.395(3) . ?
C92 C93 1.388(3) . ?
C92 H92 0.9300 . ?
C93 C94 1.385(4) . ?
C93 H93 0.9300 . ?
C94 C95 1.392(4) . ?
C95 C96 1.384(4) . ?
C95 H95 0.9300 . ?
C96 H96 0.9300 . ?
C97 H97A 0.9600 . ?
C97 H97B 0.9600 . ?
C97 H97C 0.9600 . ?
P1 C121 1.793(2) . ?
P1 C131 1.8068(17) . ?
P1 C111 1.8021(17) . ?
C111 C112 1.3900 . ?
C111 C116 1.3900 . ?
C112 C113 1.3900 . ?
C112 H112 0.9300 . ?
C113 C114 1.3900 . ?
C113 H113 0.9300 . ?
C114 C115 1.3900 . ?
C114 H114 0.9300 . ?
C115 C116 1.3900 . ?
C115 H115 0.9300 . ?
C116 H116 0.9300 . ?
C121 C122 1.3900 . ?
C121 C126 1.3900 . ?
C122 C123 1.3900 . ?
C122 H122 0.9300 . ?
C123 C124 1.3900 . ?
C123 H123 0.9300 . ?
C124 C125 1.3900 . ?
C124 H124 0.9300 . ?
C125 C126 1.3900 . ?
C125 H125 0.9300 . ?
C126 H126 0.9300 . ?
C131 C132 1.3900 . ?
C131 C136 1.3900 . ?
C132 C133 1.3900 . ?
C132 H132 0.9300 . ?
C133 C134 1.3900 . ?
C133 H133 0.9300 . ?
C134 C135 1.3900 . ?
C134 H134 0.9300 . ?
C135 C136 1.3900 . ?
C135 H135 0.9300 . ?
C136 H136 0.9300 . ?
P2 C221 1.80(2) . ?
P2 C231 1.724(16) . ?
P2 C211 1.863(14) . ?
C211 C212 1.3900 . ?
C211 C216 1.3900 . ?
C212 C213 1.3900 . ?
C212 H212 0.9300 . ?
C213 C214 1.3900 . ?
C213 H213 0.9300 . ?
C214 C215 1.3900 . ?
C214 H214 0.9300 . ?
C215 C216 1.3900 . ?
C215 H215 0.9300 . ?
C216 H216 0.9300 . ?
C221 C222 1.3900 . ?
C221 C226 1.3900 . ?
C222 C223 1.3900 . ?
C222 H222 0.9300 . ?
C223 C224 1.3900 . ?
C223 H223 0.9300 . ?
C224 C225 1.3900 . ?
C224 H224 0.9300 . ?
C225 C226 1.3900 . ?
C225 H225 0.9300 . ?
C226 H226 0.9300 . ?
C231 C232 1.3900 . ?
C231 C236 1.3900 . ?
C232 C233 1.3900 . ?
C232 H232 0.9300 . ?
C233 C234 1.3900 . ?
C233 H233 0.9300 . ?
C234 C235 1.3900 . ?
C234 H234 0.9300 . ?
C235 C236 1.3900 . ?
C235 H235 0.9300 . ?
C236 H236 0.9300 . ?

loop_
_geom_torsion_atom_site_label_1
_geom_torsion_atom_site_label_2
_geom_torsion_atom_site_label_3
_geom_torsion_atom_site_label_4
_geom_torsion
_geom_torsion_site_symmetry_1
_geom_torsion_site_symmetry_2
_geom_torsion_site_symmetry_3
_geom_torsion_site_symmetry_4
_geom_torsion_publ_flag
O7 Eu1 O1 C1 128.38(18) . . . . ?
O6 Eu1 O1 C1 -134.9(2) . . . . ?
O4 Eu1 O1 C1 53.4(2) . . . . ?
O10 Eu1 O1 C1 -73.80(18) . . . . ?
O3 Eu1 O1 C1 6.37(18) . . . . ?
O9 Eu1 O1 C1 -158.41(18) . . . . ?
O7 Eu1 O3 C3 -76.3(2) . . . . ?
O6 Eu1 O3 C3 165.1(2) . . . . ?
O4 Eu1 O3 C3 -142.7(2) . . . . ?
O10 Eu1 O3 C3 95.5(2) . . . . ?
O9 Eu1 O3 C3 35.3(3) . . . . ?
O1 Eu1 O3 C3 1.7(2) . . . . ?
O7 Eu1 O4 C4 85.2(2) . . . . ?
O6 Eu1 O4 C4 -11.9(2) . . . . ?
O10 Eu1 O4 C4 -78.4(2) . . . . ?
O3 Eu1 O4 C4 -148.8(2) . . . . ?
O9 Eu1 O4 C4 32.5(2) . . . . ?
O1 Eu1 O4 C4 164.89(18) . . . . ?
O7 Eu1 O6 C6 -61.2(2) . . . . ?
O4 Eu1 O6 C6 16.1(2) . . . . ?
O10 Eu1 O6 C6 139.7(2) . . . . ?
O3 Eu1 O6 C6 69.1(2) . . . . ?
O9 Eu1 O6 C6 -132.9(2) . . . . ?
O1 Eu1 O6 C6 -157.26(18) . . . . ?
O6 Eu1 O7 C7 -51.63(18) . . . . ?
O4 Eu1 O7 C7 -121.99(18) . . . . ?
O10 Eu1 O7 C7 16.3(3) . . . . ?
O3 Eu1 O7 C7 174.44(16) . . . . ?
O9 Eu1 O7 C7 21.73(17) . . . . ?
O1 Eu1 O7 C7 106.58(18) . . . . ?
O7 Eu1 O9 C9 -23.42(16) . . . . ?
O6 Eu1 O9 C9 74.53(17) . . . . ?
O4 Eu1 O9 C9 31.27(19) . . . . ?
O10 Eu1 O9 C9 154.53(17) . . . . ?
O3 Eu1 O9 C9 -146.11(16) . . . . ?
O1 Eu1 O9 C9 -114.35(17) . . . . ?
O7 Eu1 O10 P1 -27.1(7) . . . . ?
O6 Eu1 O10 P1 43.4(6) . . . . ?
O4 Eu1 O10 P1 105.8(6) . . . . ?
O3 Eu1 O10 P1 172.0(6) . . . . ?
O9 Eu1 O10 P1 -32.3(6) . . . . ?
O1 Eu1 O10 P1 -117.1(6) . . . . ?
O7 Eu1 O10 P2 -117.7(14) . . . . ?
O6 Eu1 O10 P2 -47.2(14) . . . . ?
O4 Eu1 O10 P2 15.2(14) . . . . ?
O3 Eu1 O10 P2 81.4(14) . . . . ?
O9 Eu1 O10 P2 -122.9(14) . . . . ?
O1 Eu1 O10 P2 152.3(14) . . . . ?
Eu1 O1 C1 C2 -8.6(3) . . . . ?
Eu1 O1 C1 C11 172.81(12) . . . . ?
O1 C1 C2 C3 1.2(3) . . . . ?
C11 C1 C2 C3 179.77(19) . . . . ?
Eu1 O3 C3 C2 -7.2(4) . . . . ?
Eu1 O3 C3 C31 172.36(15) . . . . ?
C1 C2 C3 O3 6.3(3) . . . . ?
C1 C2 C3 C31 -173.3(2) . . . . ?
Eu1 O4 C4 C5 5.0(3) . . . . ?
Eu1 O4 C4 C41 -177.55(13) . . . . ?
O4 C4 C5 C6 6.7(3) . . . . ?
C41 C4 C5 C6 -170.64(19) . . . . ?
Eu1 O6 C6 C5 -13.1(3) . . . . ?
Eu1 O6 C6 C61 168.67(15) . . . . ?
C4 C5 C6 O6 -3.0(3) . . . . ?
C4 C5 C6 C61 175.14(18) . . . . ?
Eu1 O7 C7 C8 -16.0(3) . . . . ?
Eu1 O7 C7 C71 162.83(13) . . . . ?
O7 C7 C8 C9 -1.4(3) . . . . ?
C71 C7 C8 C9 179.87(17) . . . . ?
Eu1 O9 C9 C8 20.1(3) . . . . ?
Eu1 O9 C9 C91 -159.07(12) . . . . ?
C7 C8 C9 O9 -1.4(3) . . . . ?
C7 C8 C9 C91 177.82(17) . . . . ?
O1 C1 C11 C12 33.4(3) . . . . ?
C2 C1 C11 C12 -145.3(2) . . . . ?
O1 C1 C11 C16 -146.1(2) . . . . ?
C2 C1 C11 C16 35.1(3) . . . . ?
C16 C11 C12 C13 -0.3(3) . . . . ?
C1 C11 C12 C13 -179.8(2) . . . . ?
C11 C12 C13 C14 1.6(4) . . . . ?
C12 C13 C14 C15 -1.3(4) . . . . ?
C12 C13 C14 C17 179.2(2) . . . . ?
C13 C14 C15 C16 -0.1(3) . . . . ?
C17 C14 C15 C16 179.4(2) . . . . ?
C14 C15 C16 C11 1.4(4) . . . . ?
C12 C11 C16 C15 -1.1(3) . . . . ?
C1 C11 C16 C15 178.4(2) . . . . ?
C13 C14 C17 C19 -123.0(3) . . . . ?
C15 C14 C17 C19 57.5(3) . . . . ?
C13 C14 C17 C20 117.1(3) . . . . ?
C15 C14 C17 C20 -62.4(3) . . . . ?
C13 C14 C17 C18 -1.9(3) . . . . ?
C15 C14 C17 C18 178.6(2) . . . . ?
O3 C3 C31 C36 1.9(3) . . . . ?
C2 C3 C31 C36 -178.5(2) . . . . ?
O3 C3 C31 C32 -175.0(2) . . . . ?
C2 C3 C31 C32 4.6(3) . . . . ?
C36 C31 C32 C33 0.2(3) . . . . ?
C3 C31 C32 C33 177.1(2) . . . . ?
C31 C32 C33 C34 1.0(3) . . . . ?
C37 O2 C34 C35 -0.5(3) . . . . ?
C37 O2 C34 C33 179.4(2) . . . . ?
C32 C33 C34 O2 179.2(2) . . . . ?
C32 C33 C34 C35 -0.9(3) . . . . ?
O2 C34 C35 C36 179.4(2) . . . . ?
C33 C34 C35 C36 -0.5(4) . . . . ?
C34 C35 C36 C31 1.8(4) . . . . ?
C32 C31 C36 C35 -1.6(4) . . . . ?
C3 C31 C36 C35 -178.7(2) . . . . ?
O4 C4 C41 C46 -174.34(19) . . . . ?
C5 C4 C41 C46 3.2(3) . . . . ?
O4 C4 C41 C42 2.8(3) . . . . ?
C5 C4 C41 C42 -179.61(19) . . . . ?
C46 C41 C42 C43 0.8(3) . . . . ?
C4 C41 C42 C43 -176.59(19) . . . . ?
C41 C42 C43 C44 -0.3(3) . . . . ?
C47 O5 C44 C45 -7.6(3) . . . . ?
C47 O5 C44 C43 173.2(2) . . . . ?
C42 C43 C44 O5 178.47(19) . . . . ?
C42 C43 C44 C45 -0.7(3) . . . . ?
O5 C44 C45 C46 -177.9(2) . . . . ?
C43 C44 C45 C46 1.2(3) . . . . ?
C44 C45 C46 C41 -0.7(3) . . . . ?
C42 C41 C46 C45 -0.3(3) . . . . ?
C4 C41 C46 C45 176.93(19) . . . . ?
O7 C7 C71 C72 -33.5(3) . . . . ?
C8 C7 C71 C72 145.4(2) . . . . ?
O7 C7 C71 C76 143.3(2) . . . . ?
C8 C7 C71 C76 -37.8(3) . . . . ?
C76 C71 C72 C73 -2.0(3) . . . . ?
C7 C71 C72 C73 175.1(2) . . . . ?
C71 C72 C73 C74 -2.5(4) . . . . ?
C72 C73 C74 C75 4.5(4) . . . . ?
C72 C73 C74 C77 -173.5(2) . . . . ?
C73 C74 C75 C76 -2.2(4) . . . . ?
C77 C74 C75 C76 175.8(3) . . . . ?
C74 C75 C76 C71 -2.1(4) . . . . ?
C72 C71 C76 C75 4.2(4) . . . . ?
C7 C71 C76 C75 -172.7(2) . . . . ?
C75 C74 C77 C78A -114.2(6) . . . . ?
C73 C74 C77 C78A 63.7(6) . . . . ?
C75 C74 C77 C79 62.6(4) . . . . ?
C73 C74 C77 C79 -119.5(4) . . . . ?
C75 C74 C77 C80A 10.1(5) . . . . ?
C73 C74 C77 C80A -172.0(4) . . . . ?
C75 C74 C77 C79A 119.2(5) . . . . ?
C73 C74 C77 C79A -62.9(5) . . . . ?
C75 C74 C77 C78 -166.6(4) . . . . ?
C73 C74 C77 C78 11.3(5) . . . . ?
C75 C74 C77 C80 -58.4(4) . . . . ?
C73 C74 C77 C80 119.5(3) . . . . ?
O6 C6 C61 C66 -3.3(3) . . . . ?
C5 C6 C61 C66 178.4(2) . . . . ?
O6 C6 C61 C62 177.3(2) . . . . ?
C5 C6 C61 C62 -1.0(3) . . . . ?
C66 C61 C62 C63 2.2(3) . . . . ?
C6 C61 C62 C63 -178.3(2) . . . . ?
C61 C62 C63 C64 -1.6(4) . . . . ?
C62 C63 C64 C65 -0.3(4) . . . . ?
C62 C63 C64 C67 -178.3(2) . . . . ?
C63 C64 C65 C66 1.5(4) . . . . ?
C67 C64 C65 C66 179.6(2) . . . . ?
C64 C65 C66 C61 -0.9(4) . . . . ?
C62 C61 C66 C65 -1.0(4) . . . . ?
C6 C61 C66 C65 179.6(2) . . . . ?
C65 C64 C67 C68A -65.3(13) . . . . ?
C63 C64 C67 C68A 112.7(13) . . . . ?
C65 C64 C67 C69 127.1(3) . . . . ?
C63 C64 C67 C69 -54.9(3) . . . . ?
C65 C64 C67 C70A 69.5(9) . . . . ?
C63 C64 C67 C70A -112.5(9) . . . . ?
C65 C64 C67 C68 -110.6(3) . . . . ?
C63 C64 C67 C68 67.4(3) . . . . ?
C65 C64 C67 C70 6.0(3) . . . . ?
C63 C64 C67 C70 -176.1(2) . . . . ?
C65 C64 C67 C69A 172.1(10) . . . . ?
C63 C64 C67 C69A -10.0(10) . . . . ?
O9 C9 C91 C92 -154.11(19) . . . . ?
C8 C9 C91 C92 26.6(3) . . . . ?
O9 C9 C91 C96 26.5(3) . . . . ?
C8 C9 C91 C96 -152.8(2) . . . . ?
C96 C91 C92 C93 0.1(3) . . . . ?
C9 C91 C92 C93 -179.3(2) . . . . ?
C91 C92 C93 C94 0.1(4) . . . . ?
C97 O8 C94 C93 -2.8(5) . . . . ?
C97 O8 C94 C95 176.5(3) . . . . ?
C92 C93 C94 O8 179.6(3) . . . . ?
C92 C93 C94 C95 0.3(4) . . . . ?
O8 C94 C95 C96 179.7(3) . . . . ?
C93 C94 C95 C96 -0.9(4) . . . . ?
C94 C95 C96 C91 1.2(4) . . . . ?
C92 C91 C96 C95 -0.8(4) . . . . ?
C9 C91 C96 C95 178.7(2) . . . . ?
P2 O10 P1 C121 -34.9(10) . . . . ?
Eu1 O10 P1 C121 -157.4(6) . . . . ?
P2 O10 P1 C131 81.2(10) . . . . ?
Eu1 O10 P1 C131 -41.3(6) . . . . ?
P2 O10 P1 C111 -160.8(10) . . . . ?
Eu1 O10 P1 C111 76.7(6) . . . . ?
O10 P1 C111 C112 149.19(14) . . . . ?
C121 P1 C111 C112 26.0(2) . . . . ?
C131 P1 C111 C112 -88.08(17) . . . . ?
O10 P1 C111 C116 -38.89(15) . . . . ?
C121 P1 C111 C116 -162.10(14) . . . . ?
C131 P1 C111 C116 83.83(14) . . . . ?
C116 C111 C112 C113 0.0 . . . . ?
P1 C111 C112 C113 171.53(19) . . . . ?
C111 C112 C113 C114 0.0 . . . . ?
C112 C113 C114 C115 0.0 . . . . ?
C113 C114 C115 C116 0.0 . . . . ?
C114 C115 C116 C111 0.0 . . . . ?
C112 C111 C116 C115 0.0 . . . . ?
P1 C111 C116 C115 -172.31(17) . . . . ?
O10 P1 C121 C122 0.76(18) . . . . ?
C131 P1 C121 C122 -120.47(15) . . . . ?
C111 P1 C121 C122 125.34(16) . . . . ?
O10 P1 C121 C126 -178.73(16) . . . . ?
C131 P1 C121 C126 60.03(19) . . . . ?
C111 P1 C121 C126 -54.1(2) . . . . ?
C126 C121 C122 C123 0.0 . . . . ?
P1 C121 C122 C123 -179.5(2) . . . . ?
C121 C122 C123 C124 0.0 . . . . ?
C122 C123 C124 C125 0.0 . . . . ?
C123 C124 C125 C126 0.0 . . . . ?
C124 C125 C126 C121 0.0 . . . . ?
C122 C121 C126 C125 0.0 . . . . ?
P1 C121 C126 C125 179.5(2) . . . . ?
O10 P1 C131 C132 108.46(17) . . . . ?
C121 P1 C131 C132 -133.13(16) . . . . ?
C111 P1 C131 C132 -13.15(18) . . . . ?
O10 P1 C131 C136 -67.29(17) . . . . ?
C121 P1 C131 C136 51.12(17) . . . . ?
C111 P1 C131 C136 171.10(13) . . . . ?
C136 C131 C132 C133 0.0 . . . . ?
P1 C131 C132 C133 -175.62(19) . . . . ?
C131 C132 C133 C134 0.0 . . . . ?
C132 C133 C134 C135 0.0 . . . . ?
C133 C134 C135 C136 0.0 . . . . ?
C134 C135 C136 C131 0.0 . . . . ?
C132 C131 C136 C135 0.0 . . . . ?
P1 C131 C136 C135 175.88(18) . . . . ?
P1 O10 P2 C221 135.3(15) . . . . ?
Eu1 O10 P2 C221 -78.0(17) . . . . ?
P1 O10 P2 C231 -94.8(14) . . . . ?
Eu1 O10 P2 C231 51.9(18) . . . . ?
P1 O10 P2 C211 21.7(10) . . . . ?
Eu1 O10 P2 C211 168.3(13) . . . . ?
O10 P2 C211 C212 150.9(12) . . . . ?
C221 P2 C211 C212 31.2(17) . . . . ?
C231 P2 C211 C212 -86.9(15) . . . . ?
O10 P2 C211 C216 -36.4(11) . . . . ?
C221 P2 C211 C216 -156.1(13) . . . . ?
C231 P2 C211 C216 85.8(13) . . . . ?
C216 C211 C212 C213 0.0 . . . . ?
P2 C211 C212 C213 172.4(16) . . . . ?
C211 C212 C213 C214 0.0 . . . . ?
C212 C213 C214 C215 0.0 . . . . ?
C213 C214 C215 C216 0.0 . . . . ?
C214 C215 C216 C211 0.0 . . . . ?
C212 C211 C216 C215 0.0 . . . . ?
P2 C211 C216 C215 -172.9(15) . . . . ?
O10 P2 C221 C222 19.4(16) . . . . ?
C231 P2 C221 C222 -114.4(15) . . . . ?
C211 P2 C221 C222 127.1(14) . . . . ?
O10 P2 C221 C226 -165.4(13) . . . . ?
C231 P2 C221 C226 60.8(18) . . . . ?
C211 P2 C221 C226 -57.6(18) . . . . ?
C226 C221 C222 C223 0.0 . . . . ?
P2 C221 C222 C223 175.4(19) . . . . ?
C221 C222 C223 C224 0.0 . . . . ?
C222 C223 C224 C225 0.0 . . . . ?
C223 C224 C225 C226 0.0 . . . . ?
C224 C225 C226 C221 0.0 . . . . ?
C222 C221 C226 C225 0.0 . . . . ?
P2 C221 C226 C225 -175(2) . . . . ?
O10 P2 C231 C232 79.7(15) . . . . ?
C221 P2 C231 C232 -147.4(14) . . . . ?
C211 P2 C231 C232 -30.1(16) . . . . ?
O10 P2 C231 C236 -93.8(13) . . . . ?
C221 P2 C231 C236 39.1(16) . . . . ?
C211 P2 C231 C236 156.4(12) . . . . ?
C236 C231 C232 C233 0.0 . . . . ?
P2 C231 C232 C233 -173.4(17) . . . . ?
C231 C232 C233 C234 0.0 . . . . ?
C232 C233 C234 C235 0.0 . . . . ?
C233 C234 C235 C236 0.0 . . . . ?
C234 C235 C236 C231 0.0 . . . . ?
C232 C231 C236 C235 0.0 . . . . ?
P2 C231 C236 C235 173.6(16) . . . . ?
